data_2204605
loop_
_publ_author_name
'Moreno-Fuquen, Rodolfo'
'Cifuentes, Olga'
'Valderrama Naranjo, Jaime'
'Serratto, Luis Manuel'
'Kennedy, Alan R.'

_publ_section_title
;
 Dichlorobis(triphenylphosphine oxide-\k<i>O</i>)nickel(II)
;
_journal_issue 12
_journal_name_full 'Acta Crystallographica Section E'
_journal_page_first m1861
_journal_page_last m1862
_journal_paper_doi 10.1107/S1600536804029125
_journal_volume 60
_journal_year 2004
_chemical_formula_iupac '[Ni Cl2 (C18 H15 O P)2]'
_chemical_formula_moiety 'C36 H30 Cl2 Ni O2 P2'
_chemical_formula_sum 'C36 H30 Cl2 Ni O2 P2'
_chemical_formula_weight 686.15
_chemical_melting_point 463.0(10)
_chemical_name_systematic
;
Dichlorobis(triphenylphosphine oxide-\kO)nickel(II)
;
_space_group_IT_number 43
_symmetry_cell_setting orthorhombic
_symmetry_space_group_name_Hall 'F 2 -2d'
_symmetry_space_group_name_H-M 'F d d 2'
_atom_sites_solution_hydrogens geom
_atom_sites_solution_primary direct
_atom_sites_solution_secondary difmap
_audit_creation_method SHELXL-97
_cell_angle_alpha 90.00
_cell_angle_beta 90.00
_cell_angle_gamma 90.00
_cell_formula_units_Z 8
_cell_length_a 20.6356(3)
_cell_length_b 32.5388(6)
_cell_length_c 9.72400(10)
_cell_measurement_reflns_used 3709
_cell_measurement_temperature 123(2)
_cell_measurement_theta_max 27.47
_cell_measurement_theta_min 1.00
_cell_volume 6529.25(17)
_computing_cell_refinement 'DENZO and COLLECT'
_computing_data_collection 'DENZO (Otwinowski & Minor, 1997) and COLLECT (Nonius, 2000)'
_computing_data_reduction 'DENZO and COLLECT'
_computing_molecular_graphics 'ORTEP-3 (Farrugia, 1997)'
_computing_publication_material SHELXL97
_computing_structure_refinement 'SHELXL97 (Sheldrick, 1997)'
_computing_structure_solution 'SHELXS86 (Sheldrick, 1990)'
_diffrn_ambient_temperature 123(2)
_diffrn_measured_fraction_theta_full 1.00
_diffrn_measured_fraction_theta_max 1.00
_diffrn_measurement_device_type 'Nonius KappaCCD'
_diffrn_measurement_method \w
_diffrn_radiation_monochromator graphite
_diffrn_radiation_source 'fine-focus sealed tube'
_diffrn_radiation_type MoK\a
_diffrn_radiation_wavelength 0.71073
_diffrn_reflns_av_R_equivalents 0.0205
_diffrn_reflns_av_sigmaI/netI 0.0303
_diffrn_reflns_limit_h_max 26
_diffrn_reflns_limit_h_min -26
_diffrn_reflns_limit_k_max 42
_diffrn_reflns_limit_k_min -42
_diffrn_reflns_limit_l_max 12
_diffrn_reflns_limit_l_min -12
_diffrn_reflns_number 7169
_diffrn_reflns_theta_full 27.47
_diffrn_reflns_theta_max 27.47
_diffrn_reflns_theta_min 2.34
_diffrn_standards_decay_% 0
_diffrn_standards_number 0
_exptl_absorpt_coefficient_mu 0.888
_exptl_absorpt_correction_T_max 0.868
_exptl_absorpt_correction_T_min 0.802
_exptl_absorpt_correction_type multi-scan
_exptl_absorpt_process_details '(DENZO; Otwinowski & Minor, 1997)'
_exptl_crystal_colour pale_blue
_exptl_crystal_density_diffrn 1.396
_exptl_crystal_density_method 'not measured'
_exptl_crystal_description prism
_exptl_crystal_F_000 2832
_exptl_crystal_size_max 0.35
_exptl_crystal_size_mid 0.30
_exptl_crystal_size_min 0.15
_refine_diff_density_max 0.453
_refine_diff_density_min -0.292
_refine_ls_abs_structure_details 'Flack (1983)'
_refine_ls_abs_structure_Flack 0.0010(10)
_refine_ls_extinction_coef 0.00057(6)
_refine_ls_extinction_method SHELXL97
_refine_ls_goodness_of_fit_ref 1.065
_refine_ls_hydrogen_treatment constr
_refine_ls_matrix_type full
_refine_ls_number_parameters 195
_refine_ls_number_reflns 3686
_refine_ls_number_restraints 0
_refine_ls_restrained_S_all 1.065
_refine_ls_R_factor_all 0.0296
_refine_ls_R_factor_gt 0.0260
_refine_ls_shift/su_max 0.000
_refine_ls_shift/su_mean 0.000
_refine_ls_structure_factor_coef Fsqd
_refine_ls_weighting_details 'calc w = 1/[\s^2^(Fo^2^)+(0.0304P)^2^+7.7683P] where P = (Fo^2^+2Fc^2^)/3'
_refine_ls_weighting_scheme calc
_refine_ls_wR_factor_gt 0.0617
_refine_ls_wR_factor_ref 0.0631
_reflns_number_gt 3468
_reflns_number_total 3686
_reflns_threshold_expression I>2\s(I)
_cod_data_source_file ac6138.cif
_cod_data_source_block I
_cod_database_code 2204605
_cod_database_fobs_code 2204605

loop_
_symmetry_equiv_pos_as_xyz
'x, y, z'
'-x, -y, z'
'-x+1/4, y+1/4, z+1/4'
'x+1/4, -y+1/4, z+1/4'
'x, y+1/2, z+1/2'
'-x, -y+1/2, z+1/2'
'-x+1/4, y+3/4, z+3/4'
'x+1/4, -y+3/4, z+3/4'
'x+1/2, y, z+1/2'
'-x+1/2, -y, z+1/2'
'-x+3/4, y+1/4, z+3/4'
'x+3/4, -y+1/4, z+3/4'
'x+1/2, y+1/2, z'
'-x+1/2, -y+1/2, z'
'-x+3/4, y+3/4, z+1/4'
'x+3/4, -y+3/4, z+1/4'

loop_
_atom_site_label
_atom_site_fract_x
_atom_site_fract_y
_atom_site_fract_z
_atom_site_U_iso_or_equiv
_atom_site_adp_type
_atom_site_calc_flag
_atom_site_refinement_flags
_atom_site_occupancy
_atom_site_type_symbol
Ni 0.2500 0.2500 0.0000 0.01108(9) Uani d S 1 Ni
P 0.16831(3) 0.178349(16) 0.18060(7) 0.01842(12) Uani d . 1 P
Cl 0.32802(3) 0.22015(2) -0.12042(7) 0.03064(14) Uani d . 1 Cl
O1 0.21631(7) 0.21054(5) 0.13540(17) 0.0254(3) Uani d . 1 O
C1 0.17605(10) 0.13228(7) 0.0797(2) 0.0212(4) Uani d . 1 C
C2 0.12395(11) 0.10513(7) 0.0611(3) 0.0269(5) Uani d . 1 C
H2 0.0837 0.1103 0.1052 0.032 Uiso calc R 1 H
C3 0.13114(12) 0.07063(7) -0.0219(3) 0.0316(5) Uani d . 1 C
H3 0.0959 0.0522 -0.0342 0.038 Uiso calc R 1 H
C4 0.18974(12) 0.06317(7) -0.0865(2) 0.0298(5) Uani d . 1 C
H4 0.1944 0.0399 -0.1447 0.036 Uiso calc R 1 H
C5 0.24159(12) 0.08943(8) -0.0666(2) 0.0293(5) Uani d . 1 C
H5 0.2819 0.0838 -0.1097 0.035 Uiso calc R 1 H
C6 0.23510(10) 0.12386(7) 0.0153(2) 0.0247(5) Uani d . 1 C
H6 0.2709 0.1418 0.0279 0.030 Uiso calc R 1 H
C7 0.08511(10) 0.19434(6) 0.1652(2) 0.0199(4) Uani d . 1 C
C8 0.04882(11) 0.20515(7) 0.2806(2) 0.0246(5) Uani d . 1 C
H8 0.0677 0.2040 0.3696 0.030 Uiso calc R 1 H
C9 -0.01545(10) 0.21768(7) 0.2646(3) 0.0290(5) Uani d . 1 C
H9 -0.0402 0.2251 0.3431 0.035 Uiso calc R 1 H
C10 -0.04314(10) 0.21945(7) 0.1362(3) 0.0269(5) Uani d . 1 C
H10 -0.0870 0.2278 0.1267 0.032 Uiso calc R 1 H
C11 -0.00720(10) 0.20909(7) 0.0201(2) 0.0262(5) Uani d . 1 C
H11 -0.0264 0.2105 -0.0685 0.031 Uiso calc R 1 H
C12 0.05715(11) 0.19661(7) 0.0343(2) 0.0239(5) Uani d . 1 C
H12 0.0819 0.1897 -0.0447 0.029 Uiso calc R 1 H
C13 0.18248(10) 0.16712(7) 0.3592(2) 0.0221(4) Uani d . 1 C
C14 0.15370(12) 0.13430(7) 0.4272(3) 0.0304(5) Uani d . 1 C
H14 0.1273 0.1154 0.3780 0.036 Uiso calc R 1 H
C15 0.16364(14) 0.12914(9) 0.5678(3) 0.0394(6) Uani d . 1 C
H15 0.1441 0.1066 0.6142 0.047 Uiso calc R 1 H
C16 0.20120(16) 0.15620(9) 0.6391(3) 0.0447(7) Uani d . 1 C
H16 0.2068 0.1528 0.7355 0.054 Uiso calc R 1 H
C17 0.23141(18) 0.18867(9) 0.5724(3) 0.0477(8) Uani d . 1 C
H17 0.2582 0.2071 0.6226 0.057 Uiso calc R 1 H
C18 0.22245(14) 0.19416(8) 0.4323(3) 0.0361(6) Uani d . 1 C
H18 0.2434 0.2162 0.3861 0.043 Uiso calc R 1 H

loop_
_atom_site_aniso_label
_atom_site_aniso_U_11
_atom_site_aniso_U_22
_atom_site_aniso_U_33
_atom_site_aniso_U_12
_atom_site_aniso_U_13
_atom_site_aniso_U_23
Ni 0.00926(14) 0.01456(16) 0.00942(15) 0.00033(14) 0.000 0.000
P 0.0187(2) 0.0189(3) 0.0177(3) -0.0013(2) 0.0003(2) 0.0005(2)
Cl 0.0214(2) 0.0456(3) 0.0249(3) 0.0083(2) 0.0051(2) -0.0055(2)
O1 0.0229(7) 0.0261(8) 0.0272(8) -0.0050(7) 0.0003(7) 0.0044(7)
C1 0.0232(10) 0.0235(10) 0.0168(10) 0.0023(9) -0.0013(8) 0.0015(9)
C2 0.0220(10) 0.0282(12) 0.0306(12) 0.0009(9) -0.0037(9) -0.0056(10)
C3 0.0309(11) 0.0286(12) 0.0354(14) 0.0012(10) -0.0123(10) -0.0086(11)
C4 0.0425(13) 0.0263(12) 0.0205(12) 0.0100(10) -0.0046(10) -0.0052(9)
C5 0.0361(12) 0.0308(13) 0.0210(11) 0.0102(10) 0.0065(10) 0.0032(10)
C6 0.0248(11) 0.0272(11) 0.0221(12) 0.0016(8) 0.0016(10) 0.0029(10)
C7 0.0212(10) 0.0175(10) 0.0210(11) -0.0013(8) 0.0022(8) -0.0001(8)
C8 0.0240(11) 0.0290(12) 0.0208(12) -0.0011(9) -0.0021(8) -0.0011(9)
C9 0.0219(11) 0.0363(13) 0.0286(13) 0.0001(9) 0.0065(10) -0.0039(11)
C10 0.0200(10) 0.0294(12) 0.0312(12) 0.0003(9) 0.0004(9) 0.0004(10)
C11 0.0254(11) 0.0287(12) 0.0245(12) -0.0003(9) -0.0047(9) 0.0001(9)
C12 0.0254(11) 0.0253(11) 0.0209(11) 0.0024(9) 0.0026(8) -0.0016(9)
C13 0.0231(10) 0.0225(11) 0.0205(11) 0.0006(9) -0.0008(9) 0.0000(8)
C14 0.0372(13) 0.0260(12) 0.0280(12) -0.0017(10) 0.0016(11) 0.0033(10)
C15 0.0572(18) 0.0311(14) 0.0298(14) 0.0028(12) 0.0059(13) 0.0122(11)
C16 0.0708(19) 0.0422(16) 0.0212(12) 0.0152(14) -0.0080(14) 0.0024(12)
C17 0.069(2) 0.0421(17) 0.0315(15) -0.0025(15) -0.0210(15) -0.0056(13)
C18 0.0475(15) 0.0296(13) 0.0311(13) -0.0093(12) -0.0115(12) 0.0016(11)

loop_
_atom_type_symbol
_atom_type_description
_atom_type_scat_dispersion_real
_atom_type_scat_dispersion_imag
_atom_type_scat_source
O O 0.0106 0.0060 'International Tables Vol C Tables 4.2.6.8 and 6.1.1.4'
N N 0.0061 0.0033 'International Tables Vol C Tables 4.2.6.8 and 6.1.1.4'
C C 0.0033 0.0016 'International Tables Vol C Tables 4.2.6.8 and 6.1.1.4'
H H 0.0000 0.0000 'International Tables Vol C Tables 4.2.6.8 and 6.1.1.4'

loop_
_geom_angle_atom_site_label_1
_geom_angle_atom_site_label_2
_geom_angle_atom_site_label_3
_geom_angle_site_symmetry_1
_geom_angle_site_symmetry_3
_geom_angle
O1 Ni O1 14 . 95.92(10)
O1 Ni Cl 14 14 108.95(5)
O1 Ni Cl . 14 112.54(5)
O1 Ni Cl 14 . 112.54(5)
O1 Ni Cl . . 108.95(5)
Cl Ni Cl 14 . 116.17(3)
O1 P C13 . . 108.42(10)
O1 P C1 . . 111.20(10)
C13 P C1 . . 110.06(10)
O1 P C7 . . 113.68(9)
C13 P C7 . . 107.11(10)
C1 P C7 . . 106.27(10)
P O1 Ni . . 151.84(10)
C6 C1 C2 . . 119.1(2)
C6 C1 P . . 119.05(17)
C2 C1 P . . 121.80(17)
C3 C2 C1 . . 120.1(2)
C3 C2 H2 . . 120.0
C1 C2 H2 . . 120.0
C4 C3 C2 . . 119.9(2)
C4 C3 H3 . . 120.1
C2 C3 H3 . . 120.1
C5 C4 C3 . . 120.3(2)
C5 C4 H4 . . 119.9
C3 C4 H4 . . 119.9
C6 C5 C4 . . 120.5(2)
C6 C5 H5 . . 119.8
C4 C5 H5 . . 119.8
C5 C6 C1 . . 120.1(2)
C5 C6 H6 . . 119.9
C1 C6 H6 . . 119.9
C8 C7 C12 . . 119.81(19)
C8 C7 P . . 121.21(16)
C12 C7 P . . 118.96(16)
C7 C8 C9 . . 119.6(2)
C7 C8 H8 . . 120.2
C9 C8 H8 . . 120.2
C10 C9 C8 . . 120.6(2)
C10 C9 H9 . . 119.7
C8 C9 H9 . . 119.7
C9 C10 C11 . . 120.3(2)
C9 C10 H10 . . 119.8
C11 C10 H10 . . 119.8
C10 C11 C12 . . 119.8(2)
C10 C11 H11 . . 120.1
C12 C11 H11 . . 120.1
C11 C12 C7 . . 119.9(2)
C11 C12 H12 . . 120.1
C7 C12 H12 . . 120.1
C14 C13 C18 . . 119.6(2)
C14 C13 P . . 123.11(18)
C18 C13 P . . 117.28(18)
C13 C14 C15 . . 119.8(2)
C13 C14 H14 . . 120.1
C15 C14 H14 . . 120.1
C16 C15 C14 . . 120.4(3)
C16 C15 H15 . . 119.8
C14 C15 H15 . . 119.8
C15 C16 C17 . . 120.6(3)
C15 C16 H16 . . 119.7
C17 C16 H16 . . 119.7
C18 C17 C16 . . 119.8(3)
C18 C17 H17 . . 120.1
C16 C17 H17 . . 120.1
C17 C18 C13 . . 119.8(3)
C17 C18 H18 . . 120.1
C13 C18 H18 . . 120.1

loop_
_geom_bond_atom_site_label_1
_geom_bond_atom_site_label_2
_geom_bond_site_symmetry_2
_geom_bond_distance
Ni O1 14 1.9661(15)
Ni O1 . 1.9661(15)
Ni Cl 14 2.2152(5)
Ni Cl . 2.2152(5)
P O1 . 1.5072(15)
P C13 . 1.799(2)
P C1 . 1.799(2)
P C7 . 1.800(2)
C1 C6 . 1.397(3)
C1 C2 . 1.403(3)
C2 C3 . 1.390(3)
C2 H2 . 0.9500
C3 C4 . 1.384(4)
C3 H3 . 0.9500
C4 C5 . 1.383(4)
C4 H4 . 0.9500
C5 C6 . 1.381(3)
C5 H5 . 0.9500
C6 H6 . 0.9500
C7 C8 . 1.394(3)
C7 C12 . 1.399(3)
C8 C9 . 1.396(3)
C8 H8 . 0.9500
C9 C10 . 1.374(4)
C9 H9 . 0.9500
C10 C11 . 1.392(3)
C10 H10 . 0.9500
C11 C12 . 1.396(3)
C11 H11 . 0.9500
C12 H12 . 0.9500
C13 C14 . 1.389(3)
C13 C18 . 1.400(3)
C14 C15 . 1.392(4)
C14 H14 . 0.9500
C15 C16 . 1.363(4)
C15 H15 . 0.9500
C16 C17 . 1.388(4)
C16 H16 . 0.9500
C17 C18 . 1.386(4)
C17 H17 . 0.9500
C18 H18 . 0.9500

loop_
_geom_torsion_atom_site_label_1
_geom_torsion_atom_site_label_2
_geom_torsion_atom_site_label_3
_geom_torsion_atom_site_label_4
_geom_torsion_site_symmetry_1
_geom_torsion
C13 P O1 Ni . -171.8(2)
C1 P O1 Ni . 67.1(2)
C7 P O1 Ni . -52.8(2)
O1 Ni O1 P 14 148.4(3)
Cl Ni O1 P 14 35.1(2)
Cl Ni O1 P . -95.3(2)
O1 P C1 C6 . 24.3(2)
C13 P C1 C6 . -95.91(19)
C7 P C1 C6 . 148.45(18)
O1 P C1 C2 . -154.12(18)
C13 P C1 C2 . 85.7(2)
C7 P C1 C2 . -29.9(2)
C6 C1 C2 C3 . -0.8(3)
P C1 C2 C3 . 177.60(18)
C1 C2 C3 C4 . -0.2(3)
C2 C3 C4 C5 . 1.3(4)
C3 C4 C5 C6 . -1.5(4)
C4 C5 C6 C1 . 0.4(3)
C2 C1 C6 C5 . 0.7(3)
P C1 C6 C5 . -177.74(18)
O1 P C7 C8 . -105.11(19)
C13 P C7 C8 . 14.6(2)
C1 P C7 C8 . 132.25(18)
O1 P C7 C12 . 73.65(19)
C13 P C7 C12 . -166.62(17)
C1 P C7 C12 . -49.0(2)
C12 C7 C8 C9 . 0.8(3)
P C7 C8 C9 . 179.55(17)
C7 C8 C9 C10 . 0.0(4)
C8 C9 C10 C11 . -0.6(4)
C9 C10 C11 C12 . 0.4(4)
C10 C11 C12 C7 . 0.4(3)
C8 C7 C12 C11 . -1.0(3)
P C7 C12 C11 . -179.76(17)
O1 P C13 C14 . -169.46(19)
C1 P C13 C14 . -47.6(2)
C7 P C13 C14 . 67.5(2)
O1 P C13 C18 . 13.3(2)
C1 P C13 C18 . 135.08(19)
C7 P C13 C18 . -109.8(2)
C18 C13 C14 C15 . 1.5(4)
P C13 C14 C15 . -175.8(2)
C13 C14 C15 C16 . 0.3(4)
C14 C15 C16 C17 . -1.6(5)
C15 C16 C17 C18 . 1.2(5)
C16 C17 C18 C13 . 0.6(5)
C14 C13 C18 C17 . -1.9(4)
P C13 C18 C17 . 175.5(3)
